data_1514439
loop_
_publ_author_name
'Baillie, Sharon E.'
'Blair, Victoria L.'
'Bradley, Tyne D.'
'Clegg, William'
'Cowan, Jemma'
'Harrington, Ross W.'
'Hern\'an-G\'omez, Alberto'
'Kennedy, Alan R.'
'Livingstone, Zoe'
'Hevia, Eva'

_publ_section_title
;
 Isomeric and chemical consequences of the direct magnesiation of
 1,3-benzoazoles using \b-diketiminate-stabilized magnesium bases
;
_journal_issue 4
_journal_name_full 'Chemical Science'
_journal_page_first 1895
_journal_paper_doi 10.1039/c3sc22326d
_journal_volume 4
_journal_year 2013
_chemical_formula_moiety 'C72 H90 Mg2 N6 S2, C6 H14'
_chemical_formula_sum 'C78 H104 Mg2 N6 S2'
_chemical_formula_weight 1238.41
_chemical_name_systematic
;
?
;
_space_group_IT_number 14
_symmetry_cell_setting monoclinic
_symmetry_space_group_name_Hall '-P 2yn'
_symmetry_space_group_name_H-M 'P 1 21/n 1'
_atom_sites_solution_hydrogens geom
_atom_sites_solution_primary direct
_atom_sites_solution_secondary difmap
_audit_creation_method SHELXL-97
_cell_angle_alpha 90.00
_cell_angle_beta 92.2137(13)
_cell_angle_gamma 90.00
_cell_formula_units_Z 2
_cell_length_a 13.5757(17)
_cell_length_b 14.4034(18)
_cell_length_c 18.932(2)
_cell_measurement_reflns_used 9932
_cell_measurement_temperature 150(2)
_cell_measurement_theta_max 27.40
_cell_measurement_theta_min 2.23
_cell_volume 3699.1(8)
_computing_cell_refinement 'Bruker APEX2'
_computing_data_collection 'Rigaku CrystalClear'
_computing_data_reduction 'Bruker APEX2'
_computing_molecular_graphics 'Bruker SHELXTL'
_computing_publication_material 'Bruker SHELXTL and local programs'
_computing_structure_refinement 'Bruker SHELXTL'
_computing_structure_solution 'Bruker SHELXTL'
_diffrn_ambient_temperature 150(2)
_diffrn_measured_fraction_theta_full 0.981
_diffrn_measured_fraction_theta_max 0.981
_diffrn_measurement_device_type 'Crystal Logic diffractometer and Rigaku Saturn 724+ CCD'
_diffrn_measurement_method 'thick-slice \w scans'
_diffrn_radiation_monochromator 'silicon double crystal'
_diffrn_radiation_source 'Diamond beamline I19'
_diffrn_radiation_type synchrotron
_diffrn_radiation_wavelength 0.6889
_diffrn_reflns_av_R_equivalents 0.0865
_diffrn_reflns_av_sigmaI/netI 0.0695
_diffrn_reflns_limit_h_max 16
_diffrn_reflns_limit_h_min -16
_diffrn_reflns_limit_k_max 12
_diffrn_reflns_limit_k_min -16
_diffrn_reflns_limit_l_max 22
_diffrn_reflns_limit_l_min -22
_diffrn_reflns_number 26382
_diffrn_reflns_theta_full 24.21
_diffrn_reflns_theta_max 24.21
_diffrn_reflns_theta_min 3.42
_exptl_absorpt_coefficient_mu 0.126
_exptl_absorpt_correction_T_max 0.999
_exptl_absorpt_correction_T_min 0.994
_exptl_absorpt_correction_type multi-scan
_exptl_absorpt_process_details SADABS
_exptl_crystal_colour green
_exptl_crystal_density_diffrn 1.112
_exptl_crystal_density_method 'not measured'
_exptl_crystal_description plate
_exptl_crystal_F_000 1340
_exptl_crystal_size_max 0.05
_exptl_crystal_size_mid 0.05
_exptl_crystal_size_min 0.01
_refine_diff_density_max 0.683
_refine_diff_density_min -0.464
_refine_diff_density_rms 0.109
_refine_ls_extinction_coef 1.13(4)
_refine_ls_extinction_expression Fc^*^=kFc[1+0.001xFc^2^\l^3^/sin(2\q)]^-1/4^
_refine_ls_extinction_method SHELXL
_refine_ls_goodness_of_fit_ref 1.157
_refine_ls_hydrogen_treatment constr
_refine_ls_matrix_type full
_refine_ls_number_parameters 409
_refine_ls_number_reflns 6415
_refine_ls_number_restraints 0
_refine_ls_restrained_S_all 1.157
_refine_ls_R_factor_all 0.0910
_refine_ls_R_factor_gt 0.0830
_refine_ls_shift/su_max 0.001
_refine_ls_shift/su_mean 0.000
_refine_ls_structure_factor_coef Fsqd
_refine_ls_weighting_details 'calc w=1/[\s^2^(Fo^2^)+(0.1396P)^2^+0.4842P] where P=(Fo^2^+2Fc^2^)/3'
_refine_ls_weighting_scheme calc
_refine_ls_wR_factor_gt 0.1985
_refine_ls_wR_factor_ref 0.2099
_reflns_number_gt 5418
_reflns_number_total 6415
_reflns_threshold_expression I>2\s(I)
_cod_data_source_file c3sc22326d.txt
_cod_data_source_block eh7
_cod_original_sg_symbol_H-M 'P 21/n'
_cod_database_code 1514439

loop_
_symmetry_equiv_pos_as_xyz
'x, y, z'
'-x+1/2, y+1/2, -z+1/2'
'-x, -y, -z'
'x-1/2, -y-1/2, z-1/2'

loop_
_atom_site_label
_atom_site_type_symbol
_atom_site_fract_x
_atom_site_fract_y
_atom_site_fract_z
_atom_site_U_iso_or_equiv
_atom_site_adp_type
_atom_site_occupancy
_atom_site_symmetry_multiplicity
_atom_site_calc_flag
_atom_site_refinement_flags
Mg Mg 0.39612(4) 0.58994(5) 0.47858(4) 0.0221(3) Uani 1 1 d .
S S 0.42234(4) 0.27591(4) 0.45553(3) 0.0321(3) Uani 1 1 d .
N1 N 0.38075(11) 0.44757(13) 0.45787(9) 0.0243(4) Uani 1 1 d .
N2 N 0.35722(11) 0.66976(12) 0.39170(9) 0.0254(4) Uani 1 1 d .
N3 N 0.27939(12) 0.63743(13) 0.53575(9) 0.0261(4) Uani 1 1 d .
C1 C 0.30779(15) 0.30712(17) 0.42083(12) 0.0293(5) Uani 1 1 d .
C2 C 0.23262(18) 0.2528(2) 0.39069(14) 0.0402(6) Uani 1 1 d .
H2 H 0.2395 0.1873 0.3877 0.048 Uiso 1 1 calc R
C3 C 0.14849(18) 0.2957(2) 0.36542(15) 0.0440(7) Uani 1 1 d .
H3 H 0.0969 0.2598 0.3439 0.053 Uiso 1 1 calc R
C4 C 0.13770(16) 0.3918(2) 0.37102(14) 0.0396(6) Uani 1 1 d .
H4 H 0.0787 0.4203 0.3532 0.048 Uiso 1 1 calc R
C5 C 0.21097(15) 0.44603(17) 0.40186(12) 0.0303(5) Uani 1 1 d .
H5 H 0.2025 0.5112 0.4060 0.036 Uiso 1 1 calc R
C6 C 0.29775(14) 0.40372(15) 0.42683(11) 0.0264(5) Uani 1 1 d .
C7 C 0.45431(14) 0.39029(15) 0.47591(11) 0.0256(5) Uani 1 1 d .
C8 C 0.22958(16) 0.72983(19) 0.30700(13) 0.0372(6) Uani 1 1 d .
H8A H 0.2843 0.7605 0.2841 0.056 Uiso 1 1 calc R
H8B H 0.1754 0.7741 0.3119 0.056 Uiso 1 1 calc R
H8C H 0.2066 0.6771 0.2781 0.056 Uiso 1 1 calc R
C9 C 0.26401(15) 0.69562(15) 0.37920(12) 0.0274(5) Uani 1 1 d .
C10 C 0.19076(15) 0.69077(16) 0.42958(12) 0.0303(5) Uani 1 1 d .
H10 H 0.1260 0.7048 0.4119 0.036 Uiso 1 1 calc R
C11 C 0.19779(14) 0.66840(15) 0.50207(12) 0.0278(5) Uani 1 1 d .
C12 C 0.10299(16) 0.68036(19) 0.54061(13) 0.0369(6) Uani 1 1 d .
H12A H 0.1178 0.6823 0.5917 0.055 Uiso 1 1 calc R
H12B H 0.0589 0.6281 0.5295 0.055 Uiso 1 1 calc R
H12C H 0.0710 0.7384 0.5256 0.055 Uiso 1 1 calc R
C13 C 0.42835(14) 0.68857(15) 0.33847(11) 0.0265(5) Uani 1 1 d .
C14 C 0.44855(14) 0.62127(17) 0.28721(12) 0.0291(5) Uani 1 1 d .
C15 C 0.52060(15) 0.64110(19) 0.23862(13) 0.0360(6) Uani 1 1 d .
H15 H 0.5356 0.5961 0.2040 0.043 Uiso 1 1 calc R
C16 C 0.56995(16) 0.72404(19) 0.23992(14) 0.0412(7) Uani 1 1 d .
H16 H 0.6177 0.7367 0.2058 0.049 Uiso 1 1 calc R
C17 C 0.55023(16) 0.78876(19) 0.29047(14) 0.0384(6) Uani 1 1 d .
H17 H 0.5848 0.8461 0.2907 0.046 Uiso 1 1 calc R
C18 C 0.48062(15) 0.77278(16) 0.34180(13) 0.0328(6) Uani 1 1 d .
C19 C 0.39556(15) 0.52914(17) 0.28291(12) 0.0321(5) Uani 1 1 d .
H19 H 0.3495 0.5265 0.3229 0.039 Uiso 1 1 calc R
C20 C 0.3337(2) 0.5186(2) 0.21401(17) 0.0523(7) Uani 1 1 d .
H20A H 0.2875 0.5707 0.2091 0.078 Uiso 1 1 calc R
H20B H 0.2968 0.4602 0.2150 0.078 Uiso 1 1 calc R
H20C H 0.3772 0.5182 0.1739 0.078 Uiso 1 1 calc R
C21 C 0.46640(19) 0.44706(19) 0.29118(14) 0.0429(6) Uani 1 1 d .
H21A H 0.5084 0.4554 0.3340 0.064 Uiso 1 1 calc R
H21B H 0.5077 0.4437 0.2499 0.064 Uiso 1 1 calc R
H21C H 0.4286 0.3894 0.2949 0.064 Uiso 1 1 calc R
C22 C 0.46427(17) 0.84459(17) 0.39905(14) 0.0387(6) Uani 1 1 d .
H22 H 0.4440 0.8105 0.4421 0.046 Uiso 1 1 calc R
C23 C 0.3813(2) 0.9122(2) 0.3783(2) 0.0588(8) Uani 1 1 d .
H23A H 0.3182 0.8791 0.3765 0.088 Uiso 1 1 calc R
H23B H 0.3932 0.9387 0.3318 0.088 Uiso 1 1 calc R
H23C H 0.3792 0.9621 0.4134 0.088 Uiso 1 1 calc R
C24 C 0.5584(2) 0.8988(2) 0.41927(18) 0.0511(7) Uani 1 1 d .
H24A H 0.6133 0.8554 0.4268 0.077 Uiso 1 1 calc R
H24B H 0.5486 0.9338 0.4628 0.077 Uiso 1 1 calc R
H24C H 0.5734 0.9419 0.3811 0.077 Uiso 1 1 calc R
C25 C 0.27901(14) 0.62703(17) 0.61115(12) 0.0299(5) Uani 1 1 d .
C26 C 0.24713(14) 0.54367(17) 0.64142(12) 0.0320(6) Uani 1 1 d .
C27 C 0.24872(17) 0.5368(2) 0.71500(13) 0.0411(6) Uani 1 1 d .
H27 H 0.2266 0.4813 0.7364 0.049 Uiso 1 1 calc R
C28 C 0.28209(18) 0.6097(2) 0.75744(13) 0.0442(7) Uani 1 1 d .
H28 H 0.2820 0.6042 0.8074 0.053 Uiso 1 1 calc R
C29 C 0.31521(17) 0.6897(2) 0.72716(13) 0.0419(6) Uani 1 1 d .
H29 H 0.3388 0.7388 0.7567 0.050 Uiso 1 1 calc R
C30 C 0.31510(15) 0.70062(18) 0.65391(13) 0.0335(6) Uani 1 1 d .
C31 C 0.35293(17) 0.79006(18) 0.62161(14) 0.0387(6) Uani 1 1 d .
H31 H 0.3810 0.7733 0.5753 0.046 Uiso 1 1 calc R
C32 C 0.4357(2) 0.8355(2) 0.66650(17) 0.0531(8) Uani 1 1 d .
H32A H 0.4846 0.7884 0.6808 0.080 Uiso 1 1 calc R
H32B H 0.4083 0.8633 0.7087 0.080 Uiso 1 1 calc R
H32C H 0.4673 0.8838 0.6388 0.080 Uiso 1 1 calc R
C33 C 0.2701(2) 0.8601(2) 0.60617(18) 0.0527(7) Uani 1 1 d .
H33A H 0.2236 0.8346 0.5704 0.079 Uiso 1 1 calc R
H33B H 0.2982 0.9180 0.5886 0.079 Uiso 1 1 calc R
H33C H 0.2355 0.8727 0.6496 0.079 Uiso 1 1 calc R
C34 C 0.21260(16) 0.46148(18) 0.59794(13) 0.0350(6) Uani 1 1 d .
H34 H 0.2180 0.4783 0.5470 0.042 Uiso 1 1 calc R
C35 C 0.10432(18) 0.4359(2) 0.60982(17) 0.0503(7) Uani 1 1 d .
H35A H 0.0619 0.4889 0.5973 0.075 Uiso 1 1 calc R
H35B H 0.0967 0.4199 0.6596 0.075 Uiso 1 1 calc R
H35C H 0.0854 0.3826 0.5801 0.075 Uiso 1 1 calc R
C36 C 0.27786(18) 0.37629(19) 0.61247(15) 0.0427(6) Uani 1 1 d .
H36A H 0.3473 0.3941 0.6100 0.064 Uiso 1 1 calc R
H36B H 0.2623 0.3284 0.5770 0.064 Uiso 1 1 calc R
H36C H 0.2656 0.3519 0.6597 0.064 Uiso 1 1 calc R
C37 C 0.3869(6) 0.6684(4) 0.9390(4) 0.137(2) Uani 1 1 d .
H37A H 0.4027 0.6978 0.8941 0.206 Uiso 1 1 calc R
H37B H 0.4107 0.7076 0.9784 0.206 Uiso 1 1 calc R
H37C H 0.3153 0.6608 0.9410 0.206 Uiso 1 1 calc R
C38 C 0.4313(11) 0.5836(6) 0.9437(5) 0.289(9) Uani 1 1 d .
H38A H 0.3800 0.5394 0.9264 0.347 Uiso 1 1 calc R
H38B H 0.4812 0.5848 0.9070 0.347 Uiso 1 1 calc R
C39 C 0.4756(10) 0.5408(5) 0.9980(5) 0.229(6) Uani 1 1 d .
H39A H 0.4241 0.5353 1.0334 0.275 Uiso 1 1 calc R
H39B H 0.5234 0.5869 1.0176 0.275 Uiso 1 1 calc R

loop_
_atom_site_aniso_label
_atom_site_aniso_U_11
_atom_site_aniso_U_22
_atom_site_aniso_U_33
_atom_site_aniso_U_23
_atom_site_aniso_U_13
_atom_site_aniso_U_12
Mg 0.0146(4) 0.0246(5) 0.0274(4) 0.0005(3) 0.0058(3) 0.0018(2)
S 0.0258(4) 0.0258(4) 0.0447(4) -0.0032(2) 0.0021(2) 0.0017(2)
N1 0.0162(8) 0.0277(10) 0.0293(9) -0.0002(7) 0.0051(6) -0.0005(6)
N2 0.0173(8) 0.0270(10) 0.0323(10) 0.0018(7) 0.0064(7) 0.0012(6)
N3 0.0212(8) 0.0305(10) 0.0270(9) -0.0008(7) 0.0074(6) 0.0024(7)
C1 0.0250(10) 0.0310(12) 0.0323(12) -0.0033(9) 0.0072(8) -0.0018(8)
C2 0.0348(12) 0.0382(14) 0.0480(15) -0.0108(11) 0.0060(10) -0.0077(10)
C3 0.0305(12) 0.0522(17) 0.0492(15) -0.0134(13) 0.0015(10) -0.0107(11)
C4 0.0215(10) 0.0564(17) 0.0409(14) -0.0057(12) 0.0020(9) -0.0008(10)
C5 0.0220(10) 0.0354(13) 0.0337(12) -0.0011(10) 0.0055(8) 0.0017(8)
C6 0.0207(10) 0.0315(13) 0.0275(11) -0.0024(9) 0.0071(8) -0.0014(8)
C7 0.0203(10) 0.0275(12) 0.0296(11) -0.0004(9) 0.0078(8) 0.0005(8)
C8 0.0255(11) 0.0506(16) 0.0356(13) 0.0096(11) 0.0041(9) 0.0089(9)
C9 0.0225(10) 0.0277(12) 0.0323(12) 0.0014(9) 0.0054(8) 0.0020(8)
C10 0.0185(9) 0.0352(13) 0.0374(13) 0.0008(10) 0.0036(8) 0.0055(8)
C11 0.0206(9) 0.0284(12) 0.0349(12) -0.0009(9) 0.0085(8) 0.0038(8)
C12 0.0230(10) 0.0502(16) 0.0384(13) 0.0025(11) 0.0110(9) 0.0087(10)
C13 0.0173(9) 0.0325(12) 0.0301(11) 0.0083(9) 0.0060(8) 0.0023(8)
C14 0.0196(9) 0.0382(13) 0.0297(11) 0.0050(9) 0.0047(8) 0.0045(8)
C15 0.0242(10) 0.0510(16) 0.0333(12) 0.0063(10) 0.0080(9) 0.0061(10)
C16 0.0233(11) 0.0618(18) 0.0391(14) 0.0186(12) 0.0093(9) 0.0006(10)
C17 0.0239(11) 0.0453(15) 0.0462(14) 0.0178(11) 0.0037(9) -0.0065(9)
C18 0.0233(10) 0.0366(14) 0.0385(13) 0.0102(10) 0.0021(9) -0.0011(8)
C19 0.0255(10) 0.0377(14) 0.0338(12) -0.0023(10) 0.0086(8) 0.0034(9)
C20 0.0497(15) 0.0498(17) 0.0563(18) -0.0025(14) -0.0113(13) -0.0031(12)
C21 0.0415(13) 0.0415(15) 0.0464(15) 0.0029(12) 0.0125(11) 0.0105(11)
C22 0.0354(12) 0.0309(13) 0.0499(15) 0.0033(11) 0.0019(10) -0.0031(10)
C23 0.0556(17) 0.0410(17) 0.079(2) -0.0003(15) -0.0056(15) 0.0114(13)
C24 0.0505(16) 0.0399(16) 0.0624(18) 0.0047(13) -0.0036(13) -0.0130(12)
C25 0.0185(9) 0.0414(14) 0.0306(12) -0.0010(9) 0.0102(8) 0.0071(8)
C26 0.0198(10) 0.0434(14) 0.0333(12) 0.0036(10) 0.0086(8) 0.0062(9)
C27 0.0322(12) 0.0574(17) 0.0343(13) 0.0075(12) 0.0113(9) 0.0085(11)
C28 0.0350(12) 0.0690(19) 0.0292(12) -0.0007(12) 0.0088(9) 0.0139(12)
C29 0.0312(12) 0.0590(17) 0.0360(13) -0.0127(12) 0.0062(9) 0.0133(11)
C30 0.0234(10) 0.0428(14) 0.0350(12) -0.0084(10) 0.0087(8) 0.0074(9)
C31 0.0326(12) 0.0402(15) 0.0440(14) -0.0114(11) 0.0100(10) 0.0017(10)
C32 0.0440(14) 0.0535(18) 0.0622(19) -0.0237(15) 0.0088(13) -0.0033(12)
C33 0.0487(15) 0.0404(16) 0.070(2) -0.0043(14) 0.0086(13) 0.0045(12)
C34 0.0297(11) 0.0401(14) 0.0357(12) 0.0073(10) 0.0094(9) 0.0017(9)
C35 0.0319(13) 0.0567(18) 0.0626(18) 0.0032(14) 0.0060(12) -0.0026(12)
C36 0.0383(13) 0.0413(15) 0.0492(15) 0.0073(12) 0.0118(11) 0.0047(10)
C37 0.162(6) 0.113(5) 0.133(5) -0.037(4) -0.038(4) 0.032(4)
C38 0.53(2) 0.147(7) 0.177(8) -0.068(6) -0.201(11) 0.158(10)
C39 0.401(16) 0.103(5) 0.171(7) -0.033(5) -0.135(10) 0.089(7)

loop_
_atom_type_symbol
_atom_type_description
_atom_type_scat_dispersion_real
_atom_type_scat_dispersion_imag
_atom_type_scat_source
C C 0.0033 0.0016 'International Tables Vol C Tables 4.2.6.8 and 6.1.1.4'
H H 0.0000 0.0000 'International Tables Vol C Tables 4.2.6.8 and 6.1.1.4'
N N 0.0061 0.0033 'International Tables Vol C Tables 4.2.6.8 and 6.1.1.4'
Mg Mg 0.0419 0.0344 'International Tables Vol C Tables 4.2.6.8 and 6.1.1.4'
S S 0.1002 0.1169 'International Tables Vol C Tables 4.2.6.8 and 6.1.1.4'

loop_
_geom_angle_atom_site_label_1
_geom_angle_atom_site_label_2
_geom_angle_atom_site_label_3
_geom_angle
_geom_angle_site_symmetry_1
_geom_angle_site_symmetry_3
N1 Mg N2 112.09(8) . .
N1 Mg N3 110.39(7) . .
N1 Mg C7 106.52(8) . 3_666
N2 Mg N3 93.17(7) . .
N2 Mg C7 116.51(8) . 3_666
N3 Mg C7 117.87(8) . 3_666
C1 S C7 92.93(10) . .
Mg N1 C6 126.30(14) . .
Mg N1 C7 119.37(14) . .
C6 N1 C7 114.32(18) . .
Mg N2 C9 120.73(14) . .
Mg N2 C13 120.21(12) . .
C9 N2 C13 118.59(17) . .
Mg N3 C11 119.95(14) . .
Mg N3 C25 121.18(13) . .
C11 N3 C25 118.40(17) . .
S C1 C2 130.3(2) . .
S C1 C6 108.46(16) . .
C2 C1 C6 121.3(2) . .
C1 C2 H2 120.7 . .
C1 C2 C3 118.6(2) . .
H2 C2 C3 120.7 . .
C2 C3 H3 119.7 . .
C2 C3 C4 120.7(2) . .
H3 C3 C4 119.7 . .
C3 C4 H4 119.4 . .
C3 C4 C5 121.2(2) . .
H4 C4 C5 119.4 . .
C4 C5 H5 120.5 . .
C4 C5 C6 118.9(2) . .
H5 C5 C6 120.5 . .
N1 C6 C1 113.70(18) . .
N1 C6 C5 126.9(2) . .
C1 C6 C5 119.3(2) . .
Mg C7 S 115.37(11) 3_666 .
Mg C7 N1 134.02(16) 3_666 .
S C7 N1 110.57(15) . .
H8A C8 H8B 109.5 . .
H8A C8 H8C 109.5 . .
H8A C8 C9 109.5 . .
H8B C8 H8C 109.5 . .
H8B C8 C9 109.5 . .
H8C C8 C9 109.5 . .
N2 C9 C8 120.74(19) . .
N2 C9 C10 123.9(2) . .
C8 C9 C10 115.33(18) . .
C9 C10 H10 114.8 . .
C9 C10 C11 130.46(19) . .
H10 C10 C11 114.8 . .
N3 C11 C10 124.46(18) . .
N3 C11 C12 120.9(2) . .
C10 C11 C12 114.62(18) . .
C11 C12 H12A 109.5 . .
C11 C12 H12B 109.5 . .
C11 C12 H12C 109.5 . .
H12A C12 H12B 109.5 . .
H12A C12 H12C 109.5 . .
H12B C12 H12C 109.5 . .
N2 C13 C14 120.29(19) . .
N2 C13 C18 118.7(2) . .
C14 C13 C18 120.95(19) . .
C13 C14 C15 118.3(2) . .
C13 C14 C19 122.53(19) . .
C15 C14 C19 119.2(2) . .
C14 C15 H15 119.3 . .
C14 C15 C16 121.4(2) . .
H15 C15 C16 119.3 . .
C15 C16 H16 120.1 . .
C15 C16 C17 119.8(2) . .
H16 C16 C17 120.1 . .
C16 C17 H17 119.1 . .
C16 C17 C18 121.9(2) . .
H17 C17 C18 119.1 . .
C13 C18 C17 117.6(2) . .
C13 C18 C22 122.1(2) . .
C17 C18 C22 120.2(2) . .
C14 C19 H19 107.6 . .
C14 C19 C20 112.2(2) . .
C14 C19 C21 112.19(18) . .
H19 C19 C20 107.6 . .
H19 C19 C21 107.6 . .
C20 C19 C21 109.4(2) . .
C19 C20 H20A 109.5 . .
C19 C20 H20B 109.5 . .
C19 C20 H20C 109.5 . .
H20A C20 H20B 109.5 . .
H20A C20 H20C 109.5 . .
H20B C20 H20C 109.5 . .
C19 C21 H21A 109.5 . .
C19 C21 H21B 109.5 . .
C19 C21 H21C 109.5 . .
H21A C21 H21B 109.5 . .
H21A C21 H21C 109.5 . .
H21B C21 H21C 109.5 . .
C18 C22 H22 107.4 . .
C18 C22 C23 112.1(2) . .
C18 C22 C24 112.4(2) . .
H22 C22 C23 107.4 . .
H22 C22 C24 107.4 . .
C23 C22 C24 109.8(2) . .
C22 C23 H23A 109.5 . .
C22 C23 H23B 109.5 . .
C22 C23 H23C 109.5 . .
H23A C23 H23B 109.5 . .
H23A C23 H23C 109.5 . .
H23B C23 H23C 109.5 . .
C22 C24 H24A 109.5 . .
C22 C24 H24B 109.5 . .
C22 C24 H24C 109.5 . .
H24A C24 H24B 109.5 . .
H24A C24 H24C 109.5 . .
H24B C24 H24C 109.5 . .
N3 C25 C26 120.5(2) . .
N3 C25 C30 118.6(2) . .
C26 C25 C30 120.9(2) . .
C25 C26 C27 118.3(2) . .
C25 C26 C34 122.9(2) . .
C27 C26 C34 118.8(2) . .
C26 C27 H27 119.5 . .
C26 C27 C28 121.1(3) . .
H27 C27 C28 119.5 . .
C27 C28 H28 120.0 . .
C27 C28 C29 119.9(2) . .
H28 C28 C29 120.0 . .
C28 C29 H29 119.2 . .
C28 C29 C30 121.5(3) . .
H29 C29 C30 119.2 . .
C25 C30 C29 118.2(2) . .
C25 C30 C31 121.3(2) . .
C29 C30 C31 120.5(2) . .
C30 C31 H31 107.1 . .
C30 C31 C32 113.0(2) . .
C30 C31 C33 112.2(2) . .
H31 C31 C32 107.1 . .
H31 C31 C33 107.1 . .
C32 C31 C33 110.1(2) . .
C31 C32 H32A 109.5 . .
C31 C32 H32B 109.5 . .
C31 C32 H32C 109.5 . .
H32A C32 H32B 109.5 . .
H32A C32 H32C 109.5 . .
H32B C32 H32C 109.5 . .
C31 C33 H33A 109.5 . .
C31 C33 H33B 109.5 . .
C31 C33 H33C 109.5 . .
H33A C33 H33B 109.5 . .
H33A C33 H33C 109.5 . .
H33B C33 H33C 109.5 . .
C26 C34 H34 107.7 . .
C26 C34 C35 112.8(2) . .
C26 C34 C36 111.5(2) . .
H34 C34 C35 107.7 . .
H34 C34 C36 107.7 . .
C35 C34 C36 109.3(2) . .
C34 C35 H35A 109.5 . .
C34 C35 H35B 109.5 . .
C34 C35 H35C 109.5 . .
H35A C35 H35B 109.5 . .
H35A C35 H35C 109.5 . .
H35B C35 H35C 109.5 . .
C34 C36 H36A 109.5 . .
C34 C36 H36B 109.5 . .
C34 C36 H36C 109.5 . .
H36A C36 H36B 109.5 . .
H36A C36 H36C 109.5 . .
H36B C36 H36C 109.5 . .
H37A C37 H37B 109.5 . .
H37A C37 H37C 109.5 . .
H37A C37 C38 109.5 . .
H37B C37 H37C 109.5 . .
H37B C37 C38 109.5 . .
H37C C37 C38 109.5 . .
C37 C38 H38A 104.5 . .
C37 C38 H38B 104.5 . .
C37 C38 C39 130.9(8) . .
H38A C38 H38B 105.7 . .
H38A C38 C39 104.5 . .
H38B C38 C39 104.5 . .
C38 C39 C39 131.0(10) . 3_667
C38 C39 H39A 104.5 . .
C38 C39 H39B 104.5 . .
C39 C39 H39A 104.5 3_667 .
C39 C39 H39B 104.5 3_667 .
H39A C39 H39B 105.7 . .

loop_
_geom_bond_atom_site_label_1
_geom_bond_atom_site_label_2
_geom_bond_distance
_geom_bond_site_symmetry_2
Mg N1 2.097(2) .
Mg N2 2.0587(19) .
Mg N3 2.0696(18) .
Mg C7 2.193(2) 3_666
S C1 1.724(2) .
S C7 1.743(2) .
N1 C6 1.401(3) .
N1 C7 1.330(3) .
N2 C9 1.331(3) .
N2 C13 1.448(3) .
N3 C11 1.333(3) .
N3 C25 1.435(3) .
C1 C2 1.391(3) .
C1 C6 1.403(3) .
C2 H2 0.950 .
C2 C3 1.369(4) .
C3 H3 0.950 .
C3 C4 1.396(4) .
C4 H4 0.950 .
C4 C5 1.377(3) .
C5 H5 0.950 .
C5 C6 1.393(3) .
C7 Mg 2.193(2) 3_666
C8 H8A 0.980 .
C8 H8B 0.980 .
C8 H8C 0.980 .
C8 C9 1.510(3) .
C9 C10 1.406(3) .
C10 H10 0.950 .
C10 C11 1.409(3) .
C11 C12 1.514(3) .
C12 H12A 0.980 .
C12 H12B 0.980 .
C12 H12C 0.980 .
C13 C14 1.406(3) .
C13 C18 1.405(3) .
C14 C15 1.398(3) .
C14 C19 1.510(3) .
C15 H15 0.950 .
C15 C16 1.369(4) .
C16 H16 0.950 .
C16 C17 1.370(4) .
C17 H17 0.950 .
C17 C18 1.401(3) .
C18 C22 1.521(4) .
C19 H19 1.000 .
C19 C20 1.531(3) .
C19 C21 1.528(3) .
C20 H20A 0.980 .
C20 H20B 0.980 .
C20 H20C 0.980 .
C21 H21A 0.980 .
C21 H21B 0.980 .
C21 H21C 0.980 .
C22 H22 1.000 .
C22 C23 1.529(4) .
C22 C24 1.533(3) .
C23 H23A 0.980 .
C23 H23B 0.980 .
C23 H23C 0.980 .
C24 H24A 0.980 .
C24 H24B 0.980 .
C24 H24C 0.980 .
C25 C26 1.406(3) .
C25 C30 1.410(3) .
C26 C27 1.396(3) .
C26 C34 1.506(4) .
C27 H27 0.950 .
C27 C28 1.387(4) .
C28 H28 0.950 .
C28 C29 1.370(4) .
C29 H29 0.950 .
C29 C30 1.396(4) .
C30 C31 1.524(4) .
C31 H31 1.000 .
C31 C32 1.529(4) .
C31 C33 1.531(4) .
C32 H32A 0.980 .
C32 H32B 0.980 .
C32 H32C 0.980 .
C33 H33A 0.980 .
C33 H33B 0.980 .
C33 H33C 0.980 .
C34 H34 1.000 .
C34 C35 1.540(3) .
C34 C36 1.532(3) .
C35 H35A 0.980 .
C35 H35B 0.980 .
C35 H35C 0.980 .
C36 H36A 0.980 .
C36 H36B 0.980 .
C36 H36C 0.980 .
C37 H37A 0.980 .
C37 H37B 0.980 .
C37 H37C 0.980 .
C37 C38 1.364(9) .
C38 H38A 0.990 .
C38 H38B 0.990 .
C38 C39 1.323(9) .
C39 C39 1.350(13) 3_667
C39 H39A 0.990 .
C39 H39B 0.990 .
